data_7049156
loop_
_publ_author_name
'Bae, Dae Young'
'Park, Gyeong Su'
'Ko, Nakeun'
'Son, Kyung-sun'
'Lee, Eunsung'

_publ_section_title
;
 First-row early transition metal complexes with a highly sterically
 demanding triisopropylphenyl amino triphenolate ligand: synthesis and
 applications
;
_journal_name_full 'Dalton Transactions'
_journal_paper_doi 10.1039/C9DT00456D
_journal_year 2019
_chemical_formula_moiety 'C69 H91 N1 O4 Ti1, 3.5(C6 H6)'
_chemical_formula_sum 'C90 H112 N O4 Ti'
_chemical_formula_weight 1319.70
_chemical_name_systematic
;
 ?
;
_space_group_crystal_system trigonal
_space_group_IT_number 148
_space_group_name_Hall '-R 3'
_space_group_name_H-M_alt 'R -3'
_symmetry_space_group_name_Hall '-R 3'
_symmetry_space_group_name_H-M 'R -3 :H'
_atom_sites_solution_hydrogens geom
_audit_creation_date 2019-02-12
_audit_creation_method
;
Olex2 1.3-dev
(compiled 2019.02.04 svn.r3569 for OlexSys, GUI svn.r5585)
;
_audit_update_record
;
2019-02-17 deposited with the CCDC.    2019-02-26 downloaded from the CCDC.
;
_cell_angle_alpha 90
_cell_angle_beta 90
_cell_angle_gamma 120
_cell_formula_units_Z 6
_cell_length_a 23.4039(2)
_cell_length_b 23.4039(2)
_cell_length_c 24.9083(5)
_cell_measurement_reflns_used 38020
_cell_measurement_temperature 100
_cell_measurement_theta_max 36.427
_cell_measurement_theta_min 1.295
_cell_volume 11815.5(3)
_computing_cell_refinement 'Bruker SAINT'
_computing_data_collection 'Bruker APEX2'
_computing_data_reduction 'Bruker SAINT'
_computing_molecular_graphics 'Olex2 (Dolomanov et al., 2009)'
_computing_publication_material 'Olex2 (Dolomanov et al., 2009)'
_computing_structure_refinement 'ShelXL (Sheldrick, 2015)'
_computing_structure_solution 'SHELXT 2014/5 (Sheldrick, 2014)'
_diffrn_ambient_temperature 100
_diffrn_measured_fraction_theta_full 1.000
_diffrn_measured_fraction_theta_max 0.995
_diffrn_measurement_device_type 'Bruker APEX-II CCD'
_diffrn_measurement_method 'phi and omega scans'
_diffrn_radiation_type MoK\a
_diffrn_radiation_wavelength 0.71073
_diffrn_reflns_av_R_equivalents 0.0436
_diffrn_reflns_av_unetI/netI 0.0588
_diffrn_reflns_Laue_measured_fraction_full 1.000
_diffrn_reflns_Laue_measured_fraction_max 0.995
_diffrn_reflns_limit_h_max 38
_diffrn_reflns_limit_h_min -39
_diffrn_reflns_limit_k_max 33
_diffrn_reflns_limit_k_min -32
_diffrn_reflns_limit_l_max 41
_diffrn_reflns_limit_l_min -38
_diffrn_reflns_number 38020
_diffrn_reflns_point_group_measured_fraction_full 1.000
_diffrn_reflns_point_group_measured_fraction_max 0.995
_diffrn_reflns_theta_full 25.242
_diffrn_reflns_theta_max 36.427
_diffrn_reflns_theta_min 1.295
_exptl_absorpt_coefficient_mu 0.158
_exptl_absorpt_correction_type none
_exptl_crystal_colour 'clear light colourless'
_exptl_crystal_colour_lustre clear
_exptl_crystal_colour_modifier light
_exptl_crystal_colour_primary colourless
_exptl_crystal_density_diffrn 1.113
_exptl_crystal_description hexagonal
_exptl_crystal_F_000 4278
_exptl_crystal_size_max 0.15
_exptl_crystal_size_mid 0.1
_exptl_crystal_size_min 0.03
_refine_diff_density_max 2.146
_refine_diff_density_min -0.632
_refine_diff_density_rms 0.088
_refine_ls_extinction_method none
_refine_ls_goodness_of_fit_ref 1.059
_refine_ls_hydrogen_treatment constr
_refine_ls_matrix_type full
_refine_ls_number_parameters 321
_refine_ls_number_reflns 12774
_refine_ls_number_restraints 54
_refine_ls_restrained_S_all 1.082
_refine_ls_R_factor_all 0.1242
_refine_ls_R_factor_gt 0.0784
_refine_ls_shift/su_max 0.002
_refine_ls_shift/su_mean 0.000
_refine_ls_structure_factor_coef Fsqd
_refine_ls_weighting_details 'w=1/[\s^2^(Fo^2^)+(0.1422P)^2^+10.1453P] where P=(Fo^2^+2Fc^2^)/3'
_refine_ls_weighting_scheme calc
_refine_ls_wR_factor_gt 0.2231
_refine_ls_wR_factor_ref 0.2617
_reflns_Friedel_coverage 0.000
_reflns_number_gt 7853
_reflns_number_total 12774
_reflns_threshold_expression 'I > 2\s(I)'
_cod_data_source_file c9dt00456d2.cif
_cod_data_source_block r-3
_cod_database_code 7049156
_shelx_shelxl_version_number 2018/3
_shelx_space_group_comment
;
The symmetry employed for this shelxl refinement is uniquely defined
by the following loop, which should always be used as a source of
symmetry information in preference to the above space-group names.
They are only intended as comments.
;
_olex2_refinement_description
;
1. Fixed Uiso
 At 1.2 times of:
  All C(H) groups, All C(H,H) groups
 At 1.5 times of:
  All C(H,H,H) groups
2. Restrained distances
 C1-O2
 1.4248 with sigma of 0.02
 O2-C1A
 2.3732 with sigma of 0.04
 O2-C2
 2.4353 with sigma of 0.04
 C2-C1A
 2.5114 with sigma of 0.04
 C1-C2 \\sim C1-C1A
 with sigma of 0.02
 C2-C1 \\sim C1A-C1
 with sigma of 0.0001
3. Uiso/Uaniso restraints and constraints
Uanis(C11) \\sim Ueq: with sigma of 0.01 and sigma for terminal atoms of 0.01
Uanis(O2) \\sim Ueq, Uanis(C1) \\sim Ueq, Uanis(C2) \\sim Ueq, Uanis(C1A) \\sim
Ueq: with sigma of 0.001 and sigma for terminal atoms of 0.02
Uanis(O2) = Uanis(O2) = Uanis(O2)
4. Rigid body (RIGU) restrains
 O2, C1, C2, C1A
 with sigma for 1-2 distances of 0.001 and sigma for 1-3 distances of 0.001
5. Others
 Fixed Sof: O2(0.33333) C1(0.33333) H1(0.33333) C2(0.33333) H2A(0.33333)
 H2B(0.33333) H2C(0.33333) C1A(0.33333) H1AA(0.33333) H1AB(0.33333)
 H1AC(0.33333)
6.a Ternary CH refined with riding coordinates:
 C12(H12), C15(H15), C9(H9), C1(H1)
6.b Secondary CH2 refined with riding coordinates:
 C24(H24A,H24B)
6.c Aromatic/amide H refined with riding coordinates:
 C21(H21), C25(H25), C22(H22), C23(H23), C4(H4), C28(H28), C30(H30), C31(H31),
 C27(H27), C29(H29), C26(H26), C8(H8)
6.d Idealised Me refined as rotating group:
 C13(H13A,H13B,H13C), C14(H14A,H14B,H14C), C10(H10A,H10B,H10C), C16(H16A,H16B,
 H16C), C17(H17A,H17B,H17C), C11(H11A,H11B,H11C), C2(H2A,H2B,H2C), C1A(H1AA,
 H1AB,H1AC)
;
_olex2_submission_special_instructions 'No special instructions were received'

loop_
_space_group_symop_operation_xyz
'x, y, z'
'-y, x-y, z'
'-x+y, -x, z'
'x+2/3, y+1/3, z+1/3'
'-y+2/3, x-y+1/3, z+1/3'
'-x+y+2/3, -x+1/3, z+1/3'
'x+1/3, y+2/3, z+2/3'
'-y+1/3, x-y+2/3, z+2/3'
'-x+y+1/3, -x+2/3, z+2/3'
'-x, -y, -z'
'y, -x+y, -z'
'x-y, x, -z'
'-x+2/3, -y+1/3, -z+1/3'
'y+2/3, -x+y+1/3, -z+1/3'
'x-y+2/3, x+1/3, -z+1/3'
'-x+1/3, -y+2/3, -z+2/3'
'y+1/3, -x+y+2/3, -z+2/3'
'x-y+1/3, x+2/3, -z+2/3'

loop_
_atom_site_label
_atom_site_type_symbol
_atom_site_fract_x
_atom_site_fract_y
_atom_site_fract_z
_atom_site_U_iso_or_equiv
_atom_site_adp_type
_atom_site_occupancy
_atom_site_site_symmetry_order
_atom_site_calc_flag
_atom_site_refinement_flags_posn
_atom_site_refinement_flags_adp
_atom_site_refinement_flags_occupancy
_atom_site_disorder_assembly
_atom_site_disorder_group
Ti1 Ti 0.333333 0.666667 0.39457(2) 0.02054(11) Uani 1 3 d S T P . .
O1 O 0.34043(6) 0.59249(6) 0.40506(4) 0.0237(2) Uani 1 1 d . . . . .
N4 N 0.333333 0.666667 0.48768(8) 0.0170(3) Uani 1 3 d S T P A .
C20 C 0.32029(7) 0.55402(7) 0.49548(6) 0.0196(2) Uani 1 1 d . . . . .
C24 C 0.29223(7) 0.59787(7) 0.50825(5) 0.0195(2) Uani 1 1 d . . . . .
H24A H 0.248403 0.578757 0.492831 0.023 Uiso 1 1 calc R . . A .
H24B H 0.287921 0.599377 0.546884 0.023 Uiso 1 1 calc R . . . .
C21 C 0.32352(8) 0.51270(7) 0.53411(6) 0.0227(3) Uani 1 1 d . . . . .
H21 H 0.308295 0.512246 0.568678 0.027 Uiso 1 1 calc R . . . .
C19 C 0.34369(7) 0.55401(7) 0.44370(6) 0.0203(2) Uani 1 1 d . . . . .
C6 C 0.40429(8) 0.52421(8) 0.37731(6) 0.0236(3) Uani 1 1 d . . . . .
C5 C 0.46960(8) 0.57563(7) 0.36950(6) 0.0230(3) Uani 1 1 d . . . . .
C25 C 0.30931(9) 0.59898(9) 0.66676(7) 0.0300(3) Uani 1 1 d . . . . .
H25 H 0.293248 0.553724 0.667015 0.036 Uiso 1 1 calc R . . . .
C18 C 0.37302(7) 0.51598(7) 0.43118(6) 0.0221(3) Uani 1 1 d . . . . .
C12 C 0.50870(8) 0.62333(8) 0.41427(7) 0.0264(3) Uani 1 1 d . . . . .
H12 H 0.479120 0.612604 0.445162 0.032 Uiso 1 1 calc R . . . .
C22 C 0.34931(8) 0.47204(8) 0.52155(7) 0.0266(3) Uani 1 1 d . . . . .
H22 H 0.349476 0.443207 0.547164 0.032 Uiso 1 1 calc R . . . .
C23 C 0.37484(8) 0.47474(8) 0.47050(7) 0.0259(3) Uani 1 1 d . . . . .
H23 H 0.393354 0.448615 0.462605 0.031 Uiso 1 1 calc R . . . .
C4 C 0.49886(9) 0.58273(9) 0.31938(7) 0.0292(3) Uani 1 1 d . . . . .
H4 H 0.542366 0.615958 0.314407 0.035 Uiso 1 1 calc R . . . .
C7 C 0.36851(9) 0.48164(10) 0.33485(7) 0.0326(4) Uani 1 1 d . . . . .
C3 C 0.46471(10) 0.54139(10) 0.27649(7) 0.0334(4) Uani 1 1 d . . . . .
C28 C 0.12909(9) 0.43727(10) 0.66139(8) 0.0328(3) Uani 1 1 d . . . . .
H28 H 0.142207 0.421438 0.690326 0.039 Uiso 1 1 calc R . . . .
C30 C 0.06050(10) 0.47713(9) 0.62488(9) 0.0350(4) Uani 1 1 d . . . . .
H30 H 0.027084 0.487246 0.629254 0.042 Uiso 1 1 calc R . . . .
C31 C 0.09065(10) 0.48589(10) 0.57584(8) 0.0378(4) Uani 1 1 d . . . . .
H31 H 0.078232 0.502871 0.547250 0.045 Uiso 1 1 calc R . . . .
C27 C 0.15881(9) 0.44497(10) 0.61169(8) 0.0337(4) Uani 1 1 d . . . . .
H27 H 0.191428 0.433738 0.607165 0.040 Uiso 1 1 calc R . . . .
C13 C 0.56659(9) 0.61488(10) 0.43192(8) 0.0341(4) Uani 1 1 d . . . . .
H13A H 0.550378 0.570268 0.443521 0.051 Uiso 1 1 calc GR . . . .
H13B H 0.589455 0.644534 0.461012 0.051 Uiso 1 1 calc GR . . . .
H13C H 0.596313 0.624548 0.402309 0.051 Uiso 1 1 calc GR . . . .
C29 C 0.08002(10) 0.45311(10) 0.66796(8) 0.0344(4) Uani 1 1 d . . . . .
H29 H 0.059996 0.447693 0.701279 0.041 Uiso 1 1 calc R . . . .
C26 C 0.13982(10) 0.46943(10) 0.56874(8) 0.0367(4) Uani 1 1 d . . . . .
H26 H 0.159756 0.474835 0.535387 0.044 Uiso 1 1 calc R . . . .
C8 C 0.39969(10) 0.49126(11) 0.28502(7) 0.0367(4) Uani 1 1 d . . . . .
H8 H 0.376381 0.463402 0.256686 0.044 Uiso 1 1 calc R . . . .
C14 C 0.53212(10) 0.69500(9) 0.39871(9) 0.0367(4) Uani 1 1 d . . . . .
H14A H 0.564146 0.708235 0.370435 0.055 Uiso 1 1 calc GR . . . .
H14B H 0.551718 0.722986 0.429349 0.055 Uiso 1 1 calc GR . . . .
H14C H 0.495163 0.698697 0.386579 0.055 Uiso 1 1 calc GR . . . .
C15 C 0.29741(10) 0.42534(11) 0.34436(9) 0.0415(5) Uani 1 1 d . . . . .
H15 H 0.278941 0.439668 0.373202 0.050 Uiso 1 1 calc R . . . .
C9 C 0.49864(16) 0.55539(13) 0.22234(9) 0.0518(6) Uani 1 1 d . . . . .
H9 H 0.545576 0.572349 0.229517 0.062 Uiso 1 1 calc R . . . .
C10 C 0.47592(15) 0.49543(15) 0.18675(9) 0.0558(7) Uani 1 1 d . . . . .
H10A H 0.481006 0.462424 0.205529 0.084 Uiso 1 1 calc GR . . . .
H10B H 0.502013 0.507809 0.154590 0.084 Uiso 1 1 calc GR . . . .
H10C H 0.430347 0.478038 0.177567 0.084 Uiso 1 1 calc GR . . . .
C16 C 0.29521(12) 0.36138(12) 0.36389(12) 0.0525(6) Uani 1 1 d . . . . .
H16A H 0.310359 0.344229 0.335717 0.079 Uiso 1 1 calc GR . . . .
H16B H 0.250734 0.329218 0.373318 0.079 Uiso 1 1 calc GR . . . .
H16C H 0.323169 0.371075 0.394740 0.079 Uiso 1 1 calc GR . . . .
C17 C 0.25301(14) 0.41034(17) 0.29612(11) 0.0632(8) Uani 1 1 d . . . . .
H17A H 0.256092 0.450419 0.283171 0.095 Uiso 1 1 calc GR . . . .
H17B H 0.208247 0.379919 0.306195 0.095 Uiso 1 1 calc GR . . . .
H17C H 0.266486 0.391142 0.268345 0.095 Uiso 1 1 calc GR . . . .
C11 C 0.4937(3) 0.6103(2) 0.19453(14) 0.1129(17) Uani 1 1 d . U . . .
H11A H 0.448390 0.595645 0.186318 0.169 Uiso 1 1 calc GR . . . .
H11B H 0.518939 0.622036 0.161906 0.169 Uiso 1 1 calc GR . . . .
H11C H 0.510767 0.648076 0.217725 0.169 Uiso 1 1 calc GR . . . .
O2 O 0.3424(3) 0.6687(6) 0.32352(10) 0.0214(9) Uani 0.3333 1 d D U . A -1
C1 C 0.34679(13) 0.64073(19) 0.2747(3) 0.0541(13) Uani 0.3333 1 d D U . A -1
H1 H 0.364669 0.611260 0.280454 0.065 Uiso 0.3333 1 calc R . . A -1
C2 C 0.27428(18) 0.6014(6) 0.2479(3) 0.091(4) Uani 0.3333 1 d D U . A -1
H2A H 0.247529 0.561348 0.267520 0.137 Uiso 0.3333 1 calc GR . . A -1
H2B H 0.278034 0.590961 0.211280 0.137 Uiso 0.3333 1 calc GR . . A -1
H2C H 0.254175 0.628452 0.249069 0.137 Uiso 0.3333 1 calc GR . . A -1
C1A C 0.4012(4) 0.7090(2) 0.2471(3) 0.098(4) Uani 0.3333 1 d D U . A -1
H1AA H 0.418606 0.743446 0.273578 0.146 Uiso 0.3333 1 calc GR . . A -1
H1AB H 0.380937 0.720396 0.218752 0.146 Uiso 0.3333 1 calc GR . . A -1
H1AC H 0.436284 0.703700 0.232708 0.146 Uiso 0.3333 1 calc GR . . A -1

loop_
_atom_site_aniso_label
_atom_site_aniso_U_11
_atom_site_aniso_U_22
_atom_site_aniso_U_33
_atom_site_aniso_U_23
_atom_site_aniso_U_13
_atom_site_aniso_U_12
Ti1 0.02427(15) 0.02427(15) 0.01310(18) 0.000 0.000 0.01213(7)
O1 0.0302(5) 0.0268(5) 0.0166(4) -0.0007(4) 0.0020(4) 0.0159(4)
N4 0.0181(5) 0.0181(5) 0.0148(8) 0.000 0.000 0.0090(3)
C20 0.0206(6) 0.0189(6) 0.0185(6) -0.0004(4) 0.0021(4) 0.0093(5)
C24 0.0206(6) 0.0201(6) 0.0173(5) 0.0003(4) 0.0020(4) 0.0099(5)
C21 0.0240(6) 0.0217(6) 0.0222(6) 0.0027(5) 0.0043(5) 0.0112(5)
C19 0.0202(6) 0.0194(6) 0.0193(6) -0.0020(4) 0.0012(4) 0.0085(5)
C6 0.0229(6) 0.0265(7) 0.0219(6) -0.0045(5) 0.0019(5) 0.0128(5)
C5 0.0258(7) 0.0229(6) 0.0234(6) 0.0005(5) 0.0042(5) 0.0144(5)
C25 0.0373(9) 0.0292(8) 0.0221(7) -0.0003(6) -0.0008(6) 0.0156(7)
C18 0.0203(6) 0.0202(6) 0.0233(6) -0.0034(5) 0.0019(5) 0.0083(5)
C12 0.0227(7) 0.0243(7) 0.0300(7) -0.0028(5) 0.0032(5) 0.0101(5)
C22 0.0300(7) 0.0243(7) 0.0283(7) 0.0050(5) 0.0059(6) 0.0157(6)
C23 0.0267(7) 0.0225(6) 0.0301(7) 0.0001(5) 0.0054(6) 0.0135(6)
C4 0.0355(8) 0.0288(7) 0.0256(7) 0.0033(6) 0.0093(6) 0.0178(7)
C7 0.0284(8) 0.0430(9) 0.0277(8) -0.0141(7) -0.0016(6) 0.0188(7)
C3 0.0455(10) 0.0442(10) 0.0204(7) 0.0005(6) 0.0057(6) 0.0299(9)
C28 0.0336(8) 0.0368(9) 0.0303(8) 0.0044(7) -0.0009(6) 0.0193(7)
C30 0.0335(9) 0.0315(8) 0.0439(10) -0.0074(7) -0.0104(7) 0.0191(7)
C31 0.0397(10) 0.0317(8) 0.0386(10) 0.0031(7) -0.0112(8) 0.0154(8)
C27 0.0284(8) 0.0371(9) 0.0362(9) 0.0036(7) 0.0023(6) 0.0167(7)
C13 0.0311(8) 0.0397(9) 0.0336(8) -0.0023(7) -0.0020(7) 0.0193(7)
C29 0.0345(9) 0.0401(9) 0.0303(8) -0.0040(7) -0.0019(7) 0.0199(8)
C26 0.0354(9) 0.0378(9) 0.0313(8) 0.0057(7) 0.0026(7) 0.0141(8)
C8 0.0389(9) 0.0539(11) 0.0241(7) -0.0135(7) -0.0047(7) 0.0282(9)
C14 0.0303(8) 0.0229(7) 0.0534(12) -0.0035(7) 0.0009(8) 0.0108(6)
C15 0.0286(8) 0.0492(11) 0.0401(10) -0.0195(9) -0.0025(7) 0.0144(8)
C9 0.0829(18) 0.0607(14) 0.0264(9) 0.0099(9) 0.0204(10) 0.0468(14)
C10 0.0792(18) 0.0732(17) 0.0278(9) -0.0081(10) 0.0093(10) 0.0476(15)
C16 0.0398(11) 0.0403(11) 0.0645(16) -0.0020(11) 0.0023(10) 0.0104(9)
C17 0.0460(13) 0.083(2) 0.0453(13) -0.0120(13) -0.0102(10) 0.0205(14)
C11 0.233(5) 0.103(3) 0.0439(16) 0.0292(17) 0.039(2) 0.115(3)
O2 0.0218(14) 0.0214(11) 0.0191(7) 0.0045(9) -0.0011(7) 0.0095(9)
C1 0.0547(16) 0.0560(16) 0.0479(15) -0.0066(9) 0.0043(9) 0.0249(10)
C2 0.084(4) 0.110(8) 0.070(6) -0.054(5) -0.030(4) 0.041(4)
C1A 0.103(6) 0.106(6) 0.061(5) 0.033(5) 0.049(5) 0.035(4)

loop_
_atom_type_symbol
_atom_type_description
_atom_type_scat_dispersion_real
_atom_type_scat_dispersion_imag
_atom_type_scat_source
C C 0.0033 0.0016 'International Tables Vol C Tables 4.2.6.8 and 6.1.1.4'
H H 0.0000 0.0000 'International Tables Vol C Tables 4.2.6.8 and 6.1.1.4'
N N 0.0061 0.0033 'International Tables Vol C Tables 4.2.6.8 and 6.1.1.4'
O O 0.0106 0.0060 'International Tables Vol C Tables 4.2.6.8 and 6.1.1.4'
Ti Ti 0.2776 0.4457 'International Tables Vol C Tables 4.2.6.8 and 6.1.1.4'

loop_
_geom_angle_atom_site_label_1
_geom_angle_atom_site_label_2
_geom_angle_atom_site_label_3
_geom_angle
_geom_angle_site_symmetry_1
_geom_angle_site_symmetry_3
_geom_angle_publ_flag
O1 Ti1 O1 118.023(17) 3_565 2_665 y
O1 Ti1 O1 118.023(17) 3_565 . y
O1 Ti1 O1 118.024(17) 2_665 . y
O1 Ti1 N4 81.85(3) 3_565 . y
O1 Ti1 N4 81.85(3) . . y
O1 Ti1 N4 81.85(4) 2_665 . y
O2 Ti1 O1 95.8(4) . . y
O2 Ti1 O1 94.3(3) . 2_665 y
O2 Ti1 O1 104.29(19) . 3_565 y
O2 Ti1 N4 173.81(18) . . y
C19 O1 Ti1 142.51(10) . . ?
C24 N4 Ti1 110.06(9) 3_565 . ?
C24 N4 Ti1 110.06(9) 2_665 . ?
C24 N4 Ti1 110.06(9) . . ?
C24 N4 C24 108.87(9) 3_565 2_665 ?
C24 N4 C24 108.87(9) . 2_665 ?
C24 N4 C24 108.87(9) 3_565 . ?
C21 C20 C24 121.45(12) . . ?
C21 C20 C19 118.62(13) . . ?
C19 C20 C24 119.93(13) . . ?
N4 C24 C20 113.42(11) . . ?
N4 C24 H24A 108.9 . . ?
N4 C24 H24B 108.9 . . ?
C20 C24 H24A 108.9 . . ?
C20 C24 H24B 108.9 . . ?
H24A C24 H24B 107.7 . . ?
C20 C21 H21 119.6 . . ?
C20 C21 C22 120.77(14) . . ?
C22 C21 H21 119.6 . . ?
O1 C19 C20 120.34(13) . . ?
O1 C19 C18 118.34(13) . . ?
C20 C19 C18 121.28(14) . . ?
C5 C6 C18 119.13(13) . . ?
C7 C6 C5 120.59(14) . . ?
C7 C6 C18 120.28(14) . . ?
C6 C5 C12 121.63(13) . . ?
C4 C5 C6 118.98(15) . . ?
C4 C5 C12 119.40(15) . . ?
C25 C25 C25 119.991(3) 15_556 14_456 ?
C25 C25 H25 120.0 15_556 . ?
C25 C25 H25 120.0 14_456 . ?
C19 C18 C6 118.74(14) . . ?
C23 C18 C19 118.56(14) . . ?
C23 C18 C6 122.61(14) . . ?
C5 C12 H12 107.4 . . ?
C5 C12 C13 111.31(14) . . ?
C5 C12 C14 111.92(15) . . ?
C13 C12 H12 107.4 . . ?
C13 C12 C14 111.07(15) . . ?
C14 C12 H12 107.4 . . ?
C21 C22 H22 120.1 . . ?
C23 C22 C21 119.75(15) . . ?
C23 C22 H22 120.1 . . ?
C18 C23 C22 120.86(14) . . ?
C18 C23 H23 119.6 . . ?
C22 C23 H23 119.6 . . ?
C5 C4 H4 119.1 . . ?
C5 C4 C3 121.79(17) . . ?
C3 C4 H4 119.1 . . ?
C6 C7 C15 119.78(15) . . ?
C8 C7 C6 118.36(17) . . ?
C8 C7 C15 121.84(16) . . ?
C4 C3 C8 118.18(15) . . ?
C4 C3 C9 118.4(2) . . ?
C8 C3 C9 123.35(19) . . ?
C27 C28 H28 120.0 . . ?
C29 C28 H28 120.0 . . ?
C29 C28 C27 120.08(17) . . ?
C31 C30 H30 120.0 . . ?
C31 C30 C29 119.92(18) . . ?
C29 C30 H30 120.0 . . ?
C30 C31 H31 119.9 . . ?
C30 C31 C26 120.28(18) . . ?
C26 C31 H31 119.9 . . ?
C28 C27 H27 120.1 . . ?
C28 C27 C26 119.90(18) . . ?
C26 C27 H27 120.1 . . ?
C12 C13 H13A 109.5 . . ?
C12 C13 H13B 109.5 . . ?
C12 C13 H13C 109.5 . . ?
H13A C13 H13B 109.5 . . ?
H13A C13 H13C 109.5 . . ?
H13B C13 H13C 109.5 . . ?
C28 C29 C30 120.14(18) . . ?
C28 C29 H29 119.9 . . ?
C30 C29 H29 119.9 . . ?
C31 C26 H26 120.2 . . ?
C27 C26 C31 119.66(18) . . ?
C27 C26 H26 120.2 . . ?
C7 C8 H8 119.0 . . ?
C3 C8 C7 122.08(17) . . ?
C3 C8 H8 119.0 . . ?
C12 C14 H14A 109.5 . . ?
C12 C14 H14B 109.5 . . ?
C12 C14 H14C 109.5 . . ?
H14A C14 H14B 109.5 . . ?
H14A C14 H14C 109.5 . . ?
H14B C14 H14C 109.5 . . ?
C7 C15 H15 107.0 . . ?
C7 C15 C16 112.00(18) . . ?
C16 C15 H15 107.0 . . ?
C17 C15 C7 113.6(2) . . ?
C17 C15 H15 107.0 . . ?
C17 C15 C16 109.8(2) . . ?
C3 C9 H9 106.6 . . ?
C10 C9 C3 114.7(2) . . ?
C10 C9 H9 106.6 . . ?
C10 C9 C11 112.2(3) . . ?
C11 C9 C3 109.7(2) . . ?
C11 C9 H9 106.6 . . ?
C9 C10 H10A 109.5 . . ?
C9 C10 H10B 109.5 . . ?
C9 C10 H10C 109.5 . . ?
H10A C10 H10B 109.5 . . ?
H10A C10 H10C 109.5 . . ?
H10B C10 H10C 109.5 . . ?
C15 C16 H16A 109.5 . . ?
C15 C16 H16B 109.5 . . ?
C15 C16 H16C 109.5 . . ?
H16A C16 H16B 109.5 . . ?
H16A C16 H16C 109.5 . . ?
H16B C16 H16C 109.5 . . ?
C15 C17 H17A 109.5 . . ?
C15 C17 H17B 109.5 . . ?
C15 C17 H17C 109.5 . . ?
H17A C17 H17B 109.5 . . ?
H17A C17 H17C 109.5 . . ?
H17B C17 H17C 109.5 . . ?
C9 C11 H11A 109.5 . . ?
C9 C11 H11B 109.5 . . ?
C9 C11 H11C 109.5 . . ?
H11A C11 H11B 109.5 . . ?
H11A C11 H11C 109.5 . . ?
H11B C11 H11C 109.5 . . ?
C1 O2 Ti1 151.7(8) . . ?
O2 C1 H1 110.9 . . ?
O2 C1 C2 108.7(4) . . ?
O2 C1 C1A 96.4(5) . . ?
C2 C1 H1 110.9 . . ?
C2 C1 C1A 118.2(7) . . ?
C1A C1 H1 110.9 . . ?
C1 C2 H2A 109.5 . . ?
C1 C2 H2B 109.5 . . ?
C1 C2 H2C 109.5 . . ?
H2A C2 H2B 109.5 . . ?
H2A C2 H2C 109.5 . . ?
H2B C2 H2C 109.5 . . ?
C1 C1A H1AA 109.5 . . ?
C1 C1A H1AB 109.5 . . ?
C1 C1A H1AC 109.5 . . ?
H1AA C1A H1AB 109.5 . . ?
H1AA C1A H1AC 109.5 . . ?
H1AB C1A H1AC 109.5 . . ?

loop_
_geom_bond_atom_site_label_1
_geom_bond_atom_site_label_2
_geom_bond_distance
_geom_bond_site_symmetry_2
_geom_bond_publ_flag
Ti1 O1 1.8434(11) 3_565 y
Ti1 O1 1.8434(11) . y
Ti1 O1 1.8434(12) 2_665 y
Ti1 N4 2.319(2) . y
Ti1 O2 1.780(3) . y
O1 C19 1.3459(18) . ?
N4 C24 1.4939(15) 2_665 ?
N4 C24 1.4939(15) . ?
N4 C24 1.4939(15) 3_565 ?
C20 C24 1.503(2) . ?
C20 C21 1.393(2) . ?
C20 C19 1.4013(19) . ?
C24 H24A 0.9700 . ?
C24 H24B 0.9700 . ?
C21 H21 0.9300 . ?
C21 C22 1.394(2) . ?
C19 C18 1.404(2) . ?
C6 C5 1.408(2) . ?
C6 C18 1.494(2) . ?
C6 C7 1.406(2) . ?
C5 C12 1.518(2) . ?
C5 C4 1.393(2) . ?
C25 C25 1.3910(18) 15_556 ?
C25 C25 1.3913(18) 14_456 ?
C25 H25 0.9300 . ?
C18 C23 1.391(2) . ?
C12 H12 0.9800 . ?
C12 C13 1.528(2) . ?
C12 C14 1.531(2) . ?
C22 H22 0.9300 . ?
C22 C23 1.393(2) . ?
C23 H23 0.9300 . ?
C4 H4 0.9300 . ?
C4 C3 1.394(3) . ?
C7 C8 1.400(3) . ?
C7 C15 1.539(3) . ?
C3 C8 1.397(3) . ?
C3 C9 1.516(3) . ?
C28 H28 0.9300 . ?
C28 C27 1.387(3) . ?
C28 C29 1.382(3) . ?
C30 H30 0.9300 . ?
C30 C31 1.374(3) . ?
C30 C29 1.390(3) . ?
C31 H31 0.9300 . ?
C31 C26 1.396(3) . ?
C27 H27 0.9300 . ?
C27 C26 1.387(3) . ?
C13 H13A 0.9600 . ?
C13 H13B 0.9600 . ?
C13 H13C 0.9600 . ?
C29 H29 0.9300 . ?
C26 H26 0.9300 . ?
C8 H8 0.9300 . ?
C14 H14A 0.9600 . ?
C14 H14B 0.9600 . ?
C14 H14C 0.9600 . ?
C15 H15 0.9800 . ?
C15 C16 1.550(4) . ?
C15 C17 1.510(3) . ?
C9 H9 0.9800 . ?
C9 C10 1.514(4) . ?
C9 C11 1.514(4) . ?
C10 H10A 0.9600 . ?
C10 H10B 0.9600 . ?
C10 H10C 0.9600 . ?
C16 H16A 0.9600 . ?
C16 H16B 0.9600 . ?
C16 H16C 0.9600 . ?
C17 H17A 0.9600 . ?
C17 H17B 0.9600 . ?
C17 H17C 0.9600 . ?
C11 H11A 0.9600 . ?
C11 H11B 0.9600 . ?
C11 H11C 0.9600 . ?
O2 C1 1.410(9) . ?
C1 H1 0.9800 . ?
C1 C2 1.615(5) . ?
C1 C1A 1.615(5) . ?
C2 H2A 0.9600 . ?
C2 H2B 0.9600 . ?
C2 H2C 0.9600 . ?
C1A H1AA 0.9600 . ?
C1A H1AB 0.9600 . ?
C1A H1AC 0.9600 . ?

loop_
_geom_torsion_atom_site_label_1
_geom_torsion_atom_site_label_2
_geom_torsion_atom_site_label_3
_geom_torsion_atom_site_label_4
_geom_torsion
_geom_torsion_site_symmetry_1
Ti1 O1 C19 C20 21.2(2) .
Ti1 O1 C19 C18 -156.62(13) .
Ti1 N4 C24 C20 66.19(11) .
Ti1 O2 C1 C2 94.5(10) .
Ti1 O2 C1 C1A -142.8(9) .
O1 Ti1 O1 C19 76.76(16) 2_665
O1 Ti1 O1 C19 -75.64(17) 3_565
O1 Ti1 O2 C1 8.4(9) .
O1 Ti1 O2 C1 127.2(9) 2_665
O1 Ti1 O2 C1 -112.4(8) 3_565
O1 C19 C18 C6 5.2(2) .
O1 C19 C18 C23 -178.21(13) .
N4 Ti1 O1 C19 0.56(16) .
C20 C21 C22 C23 2.8(2) .
C20 C19 C18 C6 -172.68(13) .
C20 C19 C18 C23 3.9(2) .
C24 N4 C24 C20 -54.5(2) 2_665
C24 N4 C24 C20 -173.09(10) 3_565
C24 C20 C21 C22 179.60(14) .
C24 C20 C19 O1 -0.8(2) .
C24 C20 C19 C18 176.96(13) .
C21 C20 C24 N4 134.50(15) .
C21 C20 C19 O1 178.94(13) .
C21 C20 C19 C18 -3.3(2) .
C21 C22 C23 C18 -2.1(3) .
C19 C20 C24 N4 -45.73(19) .
C19 C20 C21 C22 -0.2(2) .
C19 C18 C23 C22 -1.2(2) .
C6 C5 C12 C13 113.23(17) .
C6 C5 C12 C14 -121.81(17) .
C6 C5 C4 C3 1.6(2) .
C6 C18 C23 C22 175.28(15) .
C6 C7 C8 C3 0.1(3) .
C6 C7 C15 C16 -88.8(2) .
C6 C7 C15 C17 146.2(2) .
C5 C6 C18 C19 84.06(19) .
C5 C6 C18 C23 -92.43(19) .
C5 C6 C7 C8 0.7(3) .
C5 C6 C7 C15 179.43(17) .
C5 C4 C3 C8 -0.8(3) .
C5 C4 C3 C9 175.90(18) .
C18 C6 C5 C12 -0.7(2) .
C18 C6 C5 C4 179.31(14) .
C18 C6 C7 C8 179.82(17) .
C18 C6 C7 C15 -1.4(3) .
C12 C5 C4 C3 -178.37(16) .
C4 C5 C12 C13 -66.8(2) .
C4 C5 C12 C14 58.2(2) .
C4 C3 C8 C7 -0.1(3) .
C4 C3 C9 C10 152.2(2) .
C4 C3 C9 C11 -80.4(4) .
C7 C6 C5 C12 178.43(15) .
C7 C6 C5 C4 -1.6(2) .
C7 C6 C18 C19 -95.09(19) .
C7 C6 C18 C23 88.4(2) .
C28 C27 C26 C31 -0.3(3) .
C30 C31 C26 C27 -0.9(3) .
C31 C30 C29 C28 -0.8(3) .
C27 C28 C29 C30 -0.3(3) .
C29 C28 C27 C26 0.9(3) .
C29 C30 C31 C26 1.4(3) .
C8 C7 C15 C16 89.9(3) .
C8 C7 C15 C17 -35.2(3) .
C8 C3 C9 C10 -31.2(3) .
C8 C3 C9 C11 96.1(3) .
C15 C7 C8 C3 -178.6(2) .
C9 C3 C8 C7 -176.6(2) .
O2 Ti1 O1 C19 174.8(3) .
